data_4032813
loop_
_publ_author_name
'Tang, Mi'
'Sun, Rengwei'
'Li, Hao'
'Yu, Xinhong'
'Wang, Wei'

_publ_section_title
;
 An Unconventional Redox Cross Claisen Condensation-Aromatization of
 4-Hydroxyprolines with Ketones.
;
_journal_issue 16
_journal_name_full 'The Journal of organic chemistry'
_journal_page_first 8419
_journal_page_last 8425
_journal_paper_doi 10.1021/acs.joc.7b01033
_journal_volume 82
_journal_year 2017
_chemical_formula_moiety 'C12 H15 N O'
_chemical_formula_sum 'C12 H15 N O'
_chemical_formula_weight 189.25
_chemical_name_systematic
;
 ?
;
_space_group_crystal_system monoclinic
_space_group_IT_number 14
_space_group_name_Hall '-P 2yn'
_space_group_name_H-M_alt 'P 1 21/n 1'
_symmetry_space_group_name_Hall '-P 2yn'
_symmetry_space_group_name_H-M 'P 1 21/n 1'
_atom_sites_solution_hydrogens geom
_atom_sites_solution_primary direct
_audit_creation_date 2015-01-14
_audit_creation_method
;
Olex2 1.2
(compiled 2014.07.22 svn.r2960 for OlexSys, GUI svn.r4862)
;
_cell_angle_alpha 90
_cell_angle_beta 113.549(3)
_cell_angle_gamma 90
_cell_formula_units_Z 4
_cell_length_a 10.5537(16)
_cell_length_b 8.9576(13)
_cell_length_c 11.7956(19)
_cell_measurement_reflns_used 1797
_cell_measurement_temperature 130
_cell_measurement_theta_max 27.91
_cell_measurement_theta_min 2.95
_cell_volume 1022.2(3)
_computing_cell_refinement 'SAINT v7.68A (Bruker, 2009)'
_computing_data_reduction 'SAINT v7.68A (Bruker, 2009)'
_computing_molecular_graphics 'Olex2 (Dolomanov et al., 2009)'
_computing_publication_material 'Olex2 (Dolomanov et al., 2009)'
_computing_structure_refinement 'XL (Sheldrick, 2008)'
_computing_structure_solution 'ShelXS (Sheldrick, 2008)'
_diffrn_ambient_temperature 130
_diffrn_measured_fraction_theta_full 1.000
_diffrn_measured_fraction_theta_max 0.997
_diffrn_measurement_device_type 'Bruker APEX-II CCD'
_diffrn_measurement_method '\f and \w scans'
_diffrn_radiation_monochromator graphite
_diffrn_radiation_type MoK\a
_diffrn_radiation_wavelength 0.71073
_diffrn_reflns_av_R_equivalents 0.0395
_diffrn_reflns_av_unetI/netI 0.0442
_diffrn_reflns_Laue_measured_fraction_full 1.000
_diffrn_reflns_Laue_measured_fraction_max 0.997
_diffrn_reflns_limit_h_max 15
_diffrn_reflns_limit_h_min -15
_diffrn_reflns_limit_k_max 10
_diffrn_reflns_limit_k_min -12
_diffrn_reflns_limit_l_max 16
_diffrn_reflns_limit_l_min -16
_diffrn_reflns_number 10096
_diffrn_reflns_point_group_measured_fraction_full 1.000
_diffrn_reflns_point_group_measured_fraction_max 0.997
_diffrn_reflns_theta_full 26.000
_diffrn_reflns_theta_max 30.645
_diffrn_reflns_theta_min 2.193
_diffrn_standards_number 0
_exptl_absorpt_coefficient_mu 0.078
_exptl_absorpt_correction_T_max 0.7461
_exptl_absorpt_correction_T_min 0.6801
_exptl_absorpt_correction_type multi-scan
_exptl_absorpt_process_details
;
SADABS-2008/1 (Bruker,2008) was used for absorption correction.
wR2(int) was 0.0752 before and 0.0453 after correction.
The Ratio of minimum to maximum transmission is 0.9115.
The \l/2 correction factor is 0.0015.
;
_exptl_crystal_colour colourless
_exptl_crystal_colour_primary colourless
_exptl_crystal_density_diffrn 1.230
_exptl_crystal_description block
_exptl_crystal_F_000 408
_exptl_crystal_size_max 0.25
_exptl_crystal_size_mid 0.2
_exptl_crystal_size_min 0.12
_refine_diff_density_max 0.317
_refine_diff_density_min -0.297
_refine_diff_density_rms 0.051
_refine_ls_extinction_method none
_refine_ls_goodness_of_fit_ref 1.031
_refine_ls_hydrogen_treatment constr
_refine_ls_matrix_type full
_refine_ls_number_parameters 128
_refine_ls_number_reflns 3146
_refine_ls_number_restraints 0
_refine_ls_restrained_S_all 1.031
_refine_ls_R_factor_all 0.0734
_refine_ls_R_factor_gt 0.0506
_refine_ls_shift/su_max 0.000
_refine_ls_shift/su_mean 0.000
_refine_ls_structure_factor_coef Fsqd
_refine_ls_weighting_details 'w=1/[\s^2^(Fo^2^)+(0.0688P)^2^+0.0628P] where P=(Fo^2^+2Fc^2^)/3'
_refine_ls_weighting_scheme calc
_refine_ls_wR_factor_gt 0.1206
_refine_ls_wR_factor_ref 0.1330
_reflns_Friedel_coverage 0.000
_reflns_number_gt 2286
_reflns_number_total 3146
_reflns_threshold_expression 'I > 2\s(I)'
_cod_data_source_file jo7b01033_si_002.cif
_cod_data_source_block mo_dm15050_0m
_cod_database_code 4032813
_shelxl_version_number 2014-3
_shelx_space_group_comment
;
The symmetry employed for this shelxl refinement is uniquely defined
by the following loop, which should always be used as a source of
symmetry information in preference to the above space-group names.
They are only intended as comments.
;
_shelx_estimated_absorpt_t_max 0.991
_shelx_estimated_absorpt_t_min 0.981
_olex2_refinement_description
;
1. Fixed Uiso
 At 1.2 times of:
  All C(H) groups, All C(H,H) groups
 At 1.5 times of:
  All C(H,H,H) groups
2.a Ternary CH refined with riding coordinates:
 C6(H6), C8(H8), C11(H11)
2.b Secondary CH2 refined with riding coordinates:
 C7(H7A,H7B), C9(H9A,H9B), C10(H10A,H10B)
2.c Aromatic/amide H refined with riding coordinates:
 C1(H1), C2(H2), C3(H3)
2.d Idealised Me refined as rotating group:
 C12(H12A,H12B,H12C)
;
_olex2_submission_special_instructions 'No special instructions were received'

loop_
_space_group_symop_operation_xyz
'x, y, z'
'-x+1/2, y+1/2, -z+1/2'
'-x, -y, -z'
'x-1/2, -y-1/2, z-1/2'

loop_
_atom_site_label
_atom_site_type_symbol
_atom_site_fract_x
_atom_site_fract_y
_atom_site_fract_z
_atom_site_U_iso_or_equiv
_atom_site_adp_type
_atom_site_occupancy
_atom_site_site_symmetry_order
_atom_site_calc_flag
_atom_site_refinement_flags_posn
O1 O 0.67342(9) 0.91841(10) 0.02727(8) 0.0267(2) Uani 1 1 d .
N1 N 0.73249(10) 0.76762(11) 0.31469(9) 0.0204(2) Uani 1 1 d .
C1 C 0.67832(14) 0.76722(14) 0.40049(12) 0.0258(3) Uani 1 1 d .
H1 H 0.7209 0.7285 0.4821 0.031 Uiso 1 1 calc R
C2 C 0.54906(14) 0.83354(14) 0.34813(13) 0.0279(3) Uani 1 1 d .
H2 H 0.4865 0.8461 0.3871 0.034 Uiso 1 1 calc R
C3 C 0.52646(13) 0.87883(14) 0.22779(12) 0.0247(3) Uani 1 1 d .
H3 H 0.4470 0.9281 0.1704 0.030 Uiso 1 1 calc R
C4 C 0.64343(12) 0.83735(13) 0.20922(11) 0.0209(3) Uani 1 1 d .
C5 C 0.70966(12) 0.84747(13) 0.12325(11) 0.0205(3) Uani 1 1 d .
C6 C 0.83812(12) 0.74753(13) 0.17691(11) 0.0202(2) Uani 1 1 d .
H6 H 0.8087 0.6444 0.1448 0.024 Uiso 1 1 calc R
C7 C 0.95785(13) 0.78951(14) 0.14246(12) 0.0246(3) Uani 1 1 d .
H7A H 1.0192 0.7018 0.1558 0.030 Uiso 1 1 calc R
H7B H 0.9208 0.8143 0.0533 0.030 Uiso 1 1 calc R
C8 C 1.04301(13) 0.92047(14) 0.21536(12) 0.0251(3) Uani 1 1 d .
H8 H 0.9828 1.0112 0.1939 0.030 Uiso 1 1 calc R
C9 C 1.08931(13) 0.89092(15) 0.35336(12) 0.0257(3) Uani 1 1 d .
H9A H 1.1464 0.7993 0.3762 0.031 Uiso 1 1 calc R
H9B H 1.1467 0.9752 0.4009 0.031 Uiso 1 1 calc R
C10 C 0.96473(12) 0.87241(14) 0.38610(11) 0.0226(3) Uani 1 1 d .
H10A H 0.9108 0.9664 0.3671 0.027 Uiso 1 1 calc R
H10B H 0.9972 0.8540 0.4761 0.027 Uiso 1 1 calc R
C11 C 0.87107(12) 0.74468(13) 0.31629(11) 0.0193(2) Uani 1 1 d .
H11 H 0.9101 0.6460 0.3536 0.023 Uiso 1 1 calc R
C12 C 1.16537(16) 0.95023(18) 0.18151(15) 0.0377(4) Uani 1 1 d .
H12A H 1.2173 1.0365 0.2283 0.057 Uiso 1 1 calc GR
H12B H 1.1320 0.9710 0.0927 0.057 Uiso 1 1 calc GR
H12C H 1.2257 0.8624 0.2017 0.057 Uiso 1 1 calc GR

loop_
_atom_site_aniso_label
_atom_site_aniso_U_11
_atom_site_aniso_U_22
_atom_site_aniso_U_33
_atom_site_aniso_U_23
_atom_site_aniso_U_13
_atom_site_aniso_U_12
O1 0.0255(5) 0.0293(5) 0.0217(4) 0.0038(4) 0.0057(4) 0.0014(4)
N1 0.0198(5) 0.0192(5) 0.0213(5) 0.0017(4) 0.0072(4) -0.0001(4)
C1 0.0286(7) 0.0256(6) 0.0257(6) 0.0027(5) 0.0135(5) -0.0029(5)
C2 0.0264(7) 0.0265(6) 0.0360(7) 0.0020(5) 0.0178(6) -0.0017(5)
C3 0.0198(6) 0.0218(6) 0.0316(7) 0.0016(5) 0.0093(5) -0.0017(4)
C4 0.0183(6) 0.0187(5) 0.0224(6) 0.0010(4) 0.0045(4) -0.0009(4)
C5 0.0185(5) 0.0188(5) 0.0204(6) -0.0029(4) 0.0037(4) -0.0027(4)
C6 0.0216(6) 0.0170(5) 0.0200(5) -0.0030(4) 0.0064(4) 0.0004(4)
C7 0.0240(6) 0.0272(6) 0.0238(6) 0.0015(5) 0.0107(5) 0.0056(5)
C8 0.0205(6) 0.0257(6) 0.0291(6) 0.0058(5) 0.0101(5) 0.0037(5)
C9 0.0204(6) 0.0265(6) 0.0264(6) 0.0001(5) 0.0053(5) -0.0012(5)
C10 0.0211(6) 0.0221(6) 0.0216(6) -0.0030(5) 0.0054(5) -0.0008(4)
C11 0.0186(5) 0.0172(5) 0.0206(6) 0.0009(4) 0.0064(4) 0.0019(4)
C12 0.0284(7) 0.0436(9) 0.0451(9) 0.0094(7) 0.0190(7) -0.0002(6)

loop_
_atom_type_symbol
_atom_type_description
_atom_type_scat_dispersion_real
_atom_type_scat_dispersion_imag
_atom_type_scat_source
C C 0.0033 0.0016 'International Tables Vol C Tables 4.2.6.8 and 6.1.1.4'
H H 0.0000 0.0000 'International Tables Vol C Tables 4.2.6.8 and 6.1.1.4'
N N 0.0061 0.0033 'International Tables Vol C Tables 4.2.6.8 and 6.1.1.4'
O O 0.0106 0.0060 'International Tables Vol C Tables 4.2.6.8 and 6.1.1.4'

loop_
_geom_angle_atom_site_label_1
_geom_angle_atom_site_label_2
_geom_angle_atom_site_label_3
_geom_angle
C1 N1 C4 109.85(11)
C1 N1 C11 135.17(11)
C4 N1 C11 113.11(10)
N1 C1 H1 126.2
N1 C1 C2 107.56(12)
C2 C1 H1 126.2
C1 C2 H2 125.8
C1 C2 C3 108.30(12)
C3 C2 H2 125.8
C2 C3 H3 126.9
C4 C3 C2 106.27(11)
C4 C3 H3 126.9
N1 C4 C3 107.98(11)
N1 C4 C5 108.43(10)
C3 C4 C5 143.46(11)
O1 C5 C4 128.59(11)
O1 C5 C6 125.80(11)
C4 C5 C6 105.61(10)
C5 C6 H6 107.0
C5 C6 C11 103.63(9)
C7 C6 C5 115.91(10)
C7 C6 H6 107.0
C7 C6 C11 115.62(10)
C11 C6 H6 107.0
C6 C7 H7A 108.8
C6 C7 H7B 108.8
H7A C7 H7B 107.6
C8 C7 C6 113.99(10)
C8 C7 H7A 108.8
C8 C7 H7B 108.8
C7 C8 H8 108.2
C7 C8 C9 109.59(10)
C7 C8 C12 111.07(11)
C9 C8 H8 108.2
C12 C8 H8 108.2
C12 C8 C9 111.56(11)
C8 C9 H9A 109.6
C8 C9 H9B 109.6
H9A C9 H9B 108.1
C10 C9 C8 110.45(10)
C10 C9 H9A 109.6
C10 C9 H9B 109.6
C9 C10 H10A 109.1
C9 C10 H10B 109.1
C9 C10 C11 112.67(10)
H10A C10 H10B 107.8
C11 C10 H10A 109.1
C11 C10 H10B 109.1
N1 C11 C6 100.67(9)
N1 C11 C10 109.26(9)
N1 C11 H11 111.2
C6 C11 H11 111.2
C10 C11 C6 112.73(10)
C10 C11 H11 111.2
C8 C12 H12A 109.5
C8 C12 H12B 109.5
C8 C12 H12C 109.5
H12A C12 H12B 109.5
H12A C12 H12C 109.5
H12B C12 H12C 109.5

loop_
_geom_bond_atom_site_label_1
_geom_bond_atom_site_label_2
_geom_bond_distance
O1 C5 1.2189(14)
N1 C1 1.3465(17)
N1 C4 1.3737(15)
N1 C11 1.4695(16)
C1 H1 0.9500
C1 C2 1.3864(19)
C2 H2 0.9500
C2 C3 1.4021(19)
C3 H3 0.9500
C3 C4 1.3878(17)
C4 C5 1.4462(18)
C5 C6 1.5344(17)
C6 H6 1.0000
C6 C7 1.5209(18)
C6 C11 1.5387(17)
C7 H7A 0.9900
C7 H7B 0.9900
C7 C8 1.5185(18)
C8 H8 1.0000
C8 C9 1.5242(18)
C8 C12 1.5199(18)
C9 H9A 0.9900
C9 H9B 0.9900
C9 C10 1.5202(17)
C10 H10A 0.9900
C10 H10B 0.9900
C10 C11 1.5211(16)
C11 H11 1.0000
C12 H12A 0.9800
C12 H12B 0.9800
C12 H12C 0.9800

loop_
_geom_torsion_atom_site_label_1
_geom_torsion_atom_site_label_2
_geom_torsion_atom_site_label_3
_geom_torsion_atom_site_label_4
_geom_torsion
O1 C5 C6 C7 27.56(17)
O1 C5 C6 C11 155.32(11)
N1 C1 C2 C3 -1.59(14)
N1 C4 C5 O1 -169.16(12)
N1 C4 C5 C6 11.30(12)
C1 N1 C4 C3 -1.78(13)
C1 N1 C4 C5 175.07(9)
C1 N1 C11 C6 174.12(12)
C1 N1 C11 C10 -67.04(16)
C1 C2 C3 C4 0.50(14)
C2 C3 C4 N1 0.75(13)
C2 C3 C4 C5 -174.23(15)
C3 C4 C5 O1 5.8(3)
C3 C4 C5 C6 -173.73(16)
C4 N1 C1 C2 2.08(14)
C4 N1 C11 C6 -23.54(12)
C4 N1 C11 C10 95.30(11)
C4 C5 C6 C7 -152.89(10)
C4 C5 C6 C11 -25.12(12)
C5 C6 C7 C8 78.11(13)
C5 C6 C11 N1 28.25(11)
C5 C6 C11 C10 -88.04(11)
C6 C7 C8 C9 52.95(13)
C6 C7 C8 C12 176.68(11)
C7 C6 C11 N1 156.20(9)
C7 C6 C11 C10 39.91(14)
C7 C8 C9 C10 -60.56(13)
C8 C9 C10 C11 59.10(13)
C9 C10 C11 N1 -158.72(10)
C9 C10 C11 C6 -47.68(13)
C11 N1 C1 C2 164.84(12)
C11 N1 C4 C3 -168.65(9)
C11 N1 C4 C5 8.20(13)
C11 C6 C7 C8 -43.46(14)
C12 C8 C9 C10 176.01(11)
